data_1559409
loop_
_publ_author_name
'Zhang, Wei-Yang'
'Zhong, Yue'
'Yu, Yang'
'Shi, Dan-Feng'
'Huang, Hui-Yun'
'Tang, Xiao-Long'
'Wang, Yong-Heng'
'Chen, Guo-Dong'
'Zhang, Hui-Ping'
'Liu, Chen-Li'
'Hu, Dan'
'Gao, Hao'
'Yao, Xin-Sheng'

_publ_section_title
;
 4-Hydroxy Pyridones from Heterologous Expression and Cultivation of the
 Native Host.
;
_journal_name_full 'Journal of natural products'
_journal_paper_doi 10.1021/acs.jnatprod.0c00675
_journal_year 2020
_chemical_absolute_configuration unk
_chemical_formula_moiety 'C21 H25 N O4'
_chemical_formula_sum 'C21 H25 N O4'
_chemical_formula_weight 355.42
_space_group_crystal_system monoclinic
_space_group_IT_number 4
_space_group_name_Hall 'P 2yb'
_space_group_name_H-M_alt 'P 1 21 1'
_atom_sites_solution_hydrogens geom
_atom_sites_solution_primary dual
_audit_creation_date 2020-01-08
_audit_creation_method
;
Olex2 1.3-alpha
(compiled Nov 21 2019 18:26:39 for OlexSys, GUI svn.r6003)
;
_cell_angle_alpha 90
_cell_angle_beta 92.297(4)
_cell_angle_gamma 90
_cell_formula_units_Z 8
_cell_length_a 14.8720(7)
_cell_length_b 7.8414(5)
_cell_length_c 35.3848(17)
_cell_measurement_reflns_used 2333
_cell_measurement_temperature 293(2)
_cell_measurement_theta_max 54.0690
_cell_measurement_theta_min 2.4650
_cell_volume 4123.2(4)
_computing_cell_refinement 'CrysAlisPro 1.171.38.43f (Rigaku OD, 2015)'
_computing_data_collection 'CrysAlisPro 1.171.38.43f (Rigaku OD, 2015)'
_computing_data_reduction 'CrysAlisPro 1.171.38.43f (Rigaku OD, 2015)'
_computing_molecular_graphics 'Olex2 1.3-alpha (Dolomanov et al., 2009)'
_computing_publication_material 'Olex2 1.3-alpha (Dolomanov et al., 2009)'
_computing_structure_refinement 'SHELXL 2018/3 (Sheldrick, 2015)'
_computing_structure_solution 'SHELXT 2018/2 (Sheldrick, 2018)'
_diffrn_ambient_temperature 293(2)
_diffrn_detector 'CCD plate'
_diffrn_detector_area_resol_mean 5.2684
_diffrn_detector_type AtlasS2
_diffrn_measured_fraction_theta_full 0.999
_diffrn_measured_fraction_theta_max 0.966
_diffrn_measurement_details
;
List of Runs (angles in degrees, time in seconds):

  # Type    Start    End  Width  t~exp~   \w     \q     \k     \f   Frames
--------------------------------------------------------------------------
  1  \w    -53.00  33.00   1.00    2.00    --  -41.23  38.00-120.00   86
  2  \w     34.00  92.00   1.00    2.00    --   41.23-125.00 -60.00   58
  3  \w    104.00 132.00   1.00    3.50    --  106.95 -61.00  60.00   28
  4  \w     77.00 105.00   1.00    3.50    --  106.95-125.00  30.00   28
  5  \w     46.00  75.00   1.00    3.50    --  106.95-125.00  30.00   29
  6  \w     35.00  99.00   1.00    3.50    --  106.95 -45.00  60.00   64
  7  \w     35.00 135.00   1.00    3.50    --  106.95 -30.00-150.00  100
  8  \w     78.00 178.00   1.00    3.50    --  106.95  61.00-150.00  100
  9  \w    100.00 178.00   1.00    3.50    --  106.95 125.00 150.00   78
 10  \w   -113.00 -14.00   1.00    2.00    --  -41.23 -57.00  90.00   99
;
_diffrn_measurement_device 'four-circle diffractometer'
_diffrn_measurement_device_type 'SuperNova, Dual, Cu at zero, AtlasS2'
_diffrn_measurement_method '\w scans'
_diffrn_orient_matrix_type 'CrysAlisPro convention (1999,Acta A55,543-557)'
_diffrn_orient_matrix_UB_11 0.0726901000
_diffrn_orient_matrix_UB_12 -0.0690696000
_diffrn_orient_matrix_UB_13 -0.0257737000
_diffrn_orient_matrix_UB_21 0.0730065000
_diffrn_orient_matrix_UB_22 0.0405014000
_diffrn_orient_matrix_UB_23 0.0308123000
_diffrn_orient_matrix_UB_31 -0.0115098000
_diffrn_orient_matrix_UB_32 -0.1793959000
_diffrn_orient_matrix_UB_33 0.0168928000
_diffrn_radiation_monochromator mirror
_diffrn_radiation_probe x-ray
_diffrn_radiation_type 'Cu K\a'
_diffrn_radiation_wavelength 1.54184
_diffrn_reflns_av_R_equivalents 0.0632
_diffrn_reflns_av_unetI/netI 0.0752
_diffrn_reflns_Laue_measured_fraction_full 0.999
_diffrn_reflns_Laue_measured_fraction_max 0.966
_diffrn_reflns_limit_h_max 18
_diffrn_reflns_limit_h_min -17
_diffrn_reflns_limit_k_max 5
_diffrn_reflns_limit_k_min -9
_diffrn_reflns_limit_l_max 43
_diffrn_reflns_limit_l_min -37
_diffrn_reflns_number 16490
_diffrn_reflns_point_group_measured_fraction_full 0.694
_diffrn_reflns_point_group_measured_fraction_max 0.662
_diffrn_reflns_theta_full 67.684
_diffrn_reflns_theta_max 74.068
_diffrn_reflns_theta_min 2.499
_diffrn_source 'micro-focus sealed X-ray tube'
_diffrn_source_type 'SuperNova (Cu) X-ray Source'
_exptl_absorpt_coefficient_mu 0.639
_exptl_absorpt_correction_T_max 1.00000
_exptl_absorpt_correction_T_min 0.74891
_exptl_absorpt_correction_type multi-scan
_exptl_absorpt_process_details
;
CrysAlisPro 1.171.38.43f (Rigaku Oxford Diffraction, 2015)
Empirical absorption correction using spherical harmonics,
 implemented in SCALE3 ABSPACK scaling algorithm.
;
_exptl_crystal_colour colourless
_exptl_crystal_colour_primary colourless
_exptl_crystal_density_diffrn 1.145
_exptl_crystal_description block
_exptl_crystal_F_000 1520
_exptl_crystal_size_max 0.14
_exptl_crystal_size_mid 0.12
_exptl_crystal_size_min 0.11
_refine_diff_density_max 0.215
_refine_diff_density_min -0.210
_refine_diff_density_rms 0.042
_refine_ls_abs_structure_details
;
 Flack x determined using 1130 quotients [(I+)-(I-)]/[(I+)+(I-)]
 (Parsons, Flack and Wagner, Acta Cryst. B69 (2013) 249-259).
;
_refine_ls_abs_structure_Flack 0.2(3)
_refine_ls_extinction_coef 0.00024(4)
_refine_ls_extinction_expression Fc^*^=kFc[1+0.001xFc^2^\l^3^/sin(2\q)]^-1/4^
_refine_ls_extinction_method 'SHELXL-2018/3 (Sheldrick 2018)'
_refine_ls_goodness_of_fit_ref 0.985
_refine_ls_hydrogen_treatment constr
_refine_ls_matrix_type full
_refine_ls_number_parameters 940
_refine_ls_number_reflns 11071
_refine_ls_number_restraints 22
_refine_ls_restrained_S_all 0.985
_refine_ls_R_factor_all 0.1051
_refine_ls_R_factor_gt 0.0667
_refine_ls_shift/su_max 0.006
_refine_ls_shift/su_mean 0.004
_refine_ls_structure_factor_coef Fsqd
_refine_ls_weighting_details 'w=1/[\s^2^(Fo^2^)+(0.0720P)^2^] where P=(Fo^2^+2Fc^2^)/3'
_refine_ls_weighting_scheme calc
_refine_ls_wR_factor_gt 0.1580
_refine_ls_wR_factor_ref 0.1912
_reflns_Friedel_coverage 0.272
_reflns_Friedel_fraction_full 0.337
_reflns_Friedel_fraction_max 0.307
_reflns_number_gt 6460
_reflns_number_total 11071
_reflns_threshold_expression 'I > 2\s(I)'
_cod_data_source_file np0c00675_si_002.cif
_cod_data_source_block 3g6
_cod_database_code 1559409
_shelx_shelxl_version_number 2018/3
_shelx_space_group_comment
;
The symmetry employed for this shelxl refinement is uniquely defined
by the following loop, which should always be used as a source of
symmetry information in preference to the above space-group names.
They are only intended as comments.
;
_reflns_odcompleteness_completeness 99.92
_reflns_odcompleteness_iscentric 1
_reflns_odcompleteness_theta 66.97
_olex2_refinement_description
;
1. Fixed Uiso
 At 1.2 times of:
  All C(H) groups, All C(H,H) groups, All N(H) groups
 At 1.5 times of:
  All C(H,H,H) groups, All O(H) groups
2. Rigid bond restraints
 C33, C34
 with sigma for 1-2 distances of 0.01 and sigma for 1-3 distances of 0.01
 C34, C35
 with sigma for 1-2 distances of 0.01 and sigma for 1-3 distances of 0.01
 C71, C72
 with sigma for 1-2 distances of 0.01 and sigma for 1-3 distances of 0.01
3. Uiso/Uaniso restraints and constraints
C33 \\sim C34: within 2A with sigma of 0.002 and sigma for terminal atoms of
0.004 within 2A
C34 \\sim C35: within 2A with sigma of 0.002 and sigma for terminal atoms of
0.004 within 2A
C71 \\sim C72: within 2A with sigma of 0.002 and sigma for terminal atoms of
0.004 within 2A
Uanis(C22) = Uanis(C74)
Uanis(C68) = Uanis(C69)
Uanis(C70) = Uanis(C71)
4.a Ternary CH refined with riding coordinates:
 C23(H23), C4(H4A), C26(H26), C39(H39), C6(H6), C65(H65), C36(H36), C68(H68)
4.b Secondary CH2 refined with riding coordinates:
 C5(H5A,H5B), C40(H40A,H40B), C24(H24A,H24B), C70(H70A,H70B), C67(H67A,H67B),
 C28(H28A,H28B), C7(H7A,H7B), C35(H35A,H35B)
4.c Aromatic/amide H refined with riding coordinates:
 N2(H2), N1(H1), N3(H3A), N4(H4B), C20(H20), C45(H45), C60(H60), C49(H49),
 C48(H48), C5'(H5'), C9'(H9'), C54(H54), C51(H51), C58(H58), C52(H52), C6'(H6'),
  C2'(H2'), C14(H14), C15(H15), C57(H57), C8'(H8'), C55(H55), C18(H18), C8(H8),
 C17(H17), C29(H29), C71(H71), C9(H9), C72(H72), C34(H34), C30(H30), C33(H33)
4.d Idealised Me refined as rotating group:
 C27(H27A,H27B,H27C), C12(H12A,H12B,H12C), C11(H11A,H11B,H11C), C38(H38A,H38B,
 H38C), C10(H10A,H10B,H10C), C37(H37A,H37B,H37C), C25(H25A,H25B,H25C), C73(H73A,
 H73B,H73C), C69(H69A,H69B,H69C), C66(H66A,H66B,H66C), C32(H32A,H32B,H32C),
 C31(H31A,H31B,H31C)
4.e Idealised tetrahedral OH refined as rotating group:
 O7(H7), O13(H13), O3(H3), O16(H16), O12(H12), O15(H15A), O6(H6A), O4(H4)
;
_smtbx_masks_void_probe_radius 1.2
_smtbx_masks_void_truncation_radius 1.2
_olex2_submission_special_instructions 'No special instructions were received'
_oxdiff_exptl_absorpt_empirical_details
;
Empirical correction (ABSPACK) includes:
- Absorption correction using spherical harmonics
- Frame scaling
;
_oxdiff_exptl_absorpt_empirical_full_max 1.350
_oxdiff_exptl_absorpt_empirical_full_min 0.614

loop_
_space_group_symop_operation_xyz
'x, y, z'
'-x, y+1/2, -z'

loop_
_atom_site_label
_atom_site_type_symbol
_atom_site_fract_x
_atom_site_fract_y
_atom_site_fract_z
_atom_site_U_iso_or_equiv
_atom_site_adp_type
_atom_site_occupancy
_atom_site_site_symmetry_order
_atom_site_calc_flag
_atom_site_refinement_flags_posn
_atom_site_refinement_flags_adp
_atom_site_refinement_flags_occupancy
_atom_site_disorder_assembly
_atom_site_disorder_group
O1 O 0.52892(15) 0.3698(3) 0.63839(6) 0.0677(7) Uani 1 1 d . . . . .
O7 O -0.15037(14) 1.2537(4) 0.97603(6) 0.0723(8) Uani 1 1 d . . . . .
H7 H -0.198009 1.302917 0.979417 0.108 Uiso 1 1 calc R U . . .
O13 O 0.67243(15) 0.2668(4) 0.37800(6) 0.0794(8) Uani 1 1 d . . . . .
H13 H 0.662994 0.357207 0.366903 0.119 Uiso 1 1 calc R U . . .
O2 O 0.65524(15) 0.7158(4) 0.71341(7) 0.0800(8) Uani 1 1 d . . . . .
O3 O 0.51091(15) 0.7317(4) 0.74502(6) 0.0762(8) Uani 1 1 d . . . . .
H3 H 0.561109 0.761881 0.738949 0.114 Uiso 1 1 calc R U . . .
O18 O 1.02212(15) 0.9693(4) 0.14677(6) 0.0802(9) Uani 1 1 d . . . . .
N2 N -0.04959(18) 1.0560(4) 1.07386(7) 0.0638(8) Uani 1 1 d . . . . .
H2 H -0.024155 1.020451 1.094652 0.077 Uiso 1 1 calc R U . . .
N1 N 0.39707(17) 0.4275(4) 0.66441(7) 0.0598(8) Uani 1 1 d . . . . .
H1 H 0.369870 0.366233 0.647333 0.072 Uiso 1 1 calc R U . . .
O10 O 0.31894(15) 0.2283(4) 0.60316(6) 0.0747(8) Uani 1 1 d . . . . .
O8 O -0.17638(16) 1.0914(4) 1.10473(6) 0.0830(9) Uani 1 1 d . . . . .
O16 O 0.98409(17) 0.6512(4) 0.25954(7) 0.0991(10) Uani 1 1 d . . . . .
H16 H 1.038244 0.634360 0.258030 0.149 Uiso 1 1 calc R U . . .
O12 O 0.33214(17) 0.1075(4) 0.47133(6) 0.0862(9) Uani 1 1 d . . . . .
H12 H 0.277583 0.095386 0.472619 0.129 Uiso 1 1 calc R U . . .
N3 N 0.44505(17) 0.2644(4) 0.57088(7) 0.0610(8) Uani 1 1 d . . . . .
H3A H 0.472053 0.295298 0.591711 0.073 Uiso 1 1 calc R U . . .
O15 O 0.60735(18) 0.4970(4) 0.32534(7) 0.0875(9) Uani 1 1 d . . . . .
H15A H 0.562656 0.557988 0.326007 0.131 Uiso 1 1 calc R U . . .
O9 O -0.29200(16) 1.3124(4) 1.00591(7) 0.0844(9) Uani 1 1 d . . . . .
O6 O 0.20257(17) 1.0795(4) 0.88755(7) 0.0969(10) Uani 1 1 d . . . . .
H6A H 0.188660 0.998973 0.873733 0.145 Uiso 1 1 calc R U . . .
O11 O 0.19252(18) 0.0399(5) 0.50248(7) 0.1034(11) Uani 1 1 d . . . . .
C50 C 0.6182(2) 0.2552(4) 0.40761(8) 0.0548(8) Uani 1 1 d . . . . .
O4 O 0.15111(19) 0.8653(4) 0.82866(7) 0.1020(10) Uani 1 1 d . . . . .
H4 H 0.135603 0.793059 0.843842 0.153 Uiso 1 1 calc R U . . .
C44 C 0.4564(2) 0.2198(4) 0.50471(8) 0.0523(8) Uani 1 1 d . . . . .
N4 N 0.88625(18) 0.9132(4) 0.16890(7) 0.0708(9) Uani 1 1 d . . . . .
H4B H 0.862702 0.963109 0.149244 0.085 Uiso 1 1 calc R U . . .
C3 C 0.6212(2) 0.6278(5) 0.68716(9) 0.0615(10) Uani 1 1 d . . . . .
C2 C 0.5274(2) 0.5693(4) 0.68913(8) 0.0527(8) Uani 1 1 d . . . . .
C20 C 0.0003(2) 1.0590(5) 1.04281(8) 0.0597(10) Uani 1 1 d . . . . .
H20 H 0.058768 1.016749 1.044845 0.072 Uiso 1 1 calc R U . . .
C61 C 0.9771(2) 0.9030(5) 0.17226(8) 0.0641(10) Uani 1 1 d . . . . .
C75 C -0.1200(2) 1.1829(4) 1.00853(8) 0.0546(9) Uani 1 1 d . . . . .
C19 C -0.0301(2) 1.1201(4) 1.00888(8) 0.0542(9) Uani 1 1 d . . . . .
C1' C 0.4751(2) 0.6315(4) 0.71867(8) 0.0572(9) Uani 1 1 d . . . . .
C46 C 0.3578(2) 0.2154(4) 0.57230(8) 0.0561(9) Uani 1 1 d . . . . .
C1 C 0.4883(2) 0.4508(4) 0.66220(8) 0.0560(9) Uani 1 1 d . . . . .
C4' C 0.3226(2) 0.6643(4) 0.74942(8) 0.0585(9) Uani 1 1 d . . . . .
C47 C 0.5106(2) 0.2281(4) 0.47075(8) 0.0528(8) Uani 1 1 d . . . . .
C45 C 0.4926(2) 0.2684(4) 0.53924(8) 0.0553(9) Uani 1 1 d . . . . .
H45 H 0.552096 0.305298 0.540926 0.066 Uiso 1 1 calc R U . . .
C60 C 0.8306(2) 0.8499(5) 0.19455(8) 0.0595(9) Uani 1 1 d . . . . .
H60 H 0.769037 0.865393 0.190211 0.071 Uiso 1 1 calc R U . . .
C49 C 0.5314(2) 0.3164(5) 0.40612(8) 0.0671(11) Uani 1 1 d . . . . .
H49 H 0.508331 0.367265 0.384061 0.081 Uiso 1 1 calc R U . . .
O17 O 1.13705(17) 0.7201(5) 0.24234(7) 0.1225(12) Uani 1 1 d . . . . .
C48 C 0.4780(2) 0.3028(5) 0.43729(9) 0.0669(11) Uani 1 1 d . . . . .
H48 H 0.419381 0.344441 0.435759 0.080 Uiso 1 1 calc R U . . .
C53 C 0.6665(2) 0.5655(5) 0.30132(9) 0.0670(10) Uani 1 1 d . . . . .
C16 C 0.0270(2) 1.1184(4) 0.97584(8) 0.0546(9) Uani 1 1 d . . . . .
C21 C -0.1377(2) 1.1056(5) 1.07462(8) 0.0590(9) Uani 1 1 d . . . . .
C42 C 0.3155(2) 0.1541(4) 0.53723(8) 0.0555(9) Uani 1 1 d . . . . .
C22 C -0.2679(2) 1.2384(5) 1.03566(8) 0.0586(7) Uani 1 1 d . . . . .
C5' C 0.2352(2) 0.7160(5) 0.73911(9) 0.0638(10) Uani 1 1 d . . . . .
H5' H 0.215175 0.709097 0.713925 0.077 Uiso 1 1 calc R U . . .
C43 C 0.3665(2) 0.1626(5) 0.50458(8) 0.0603(10) Uani 1 1 d . . . . .
C9' C 0.3502(2) 0.6786(5) 0.78748(9) 0.0719(12) Uani 1 1 d . . . . .
H9' H 0.408013 0.645407 0.795298 0.086 Uiso 1 1 calc R U . . .
C74 C -0.1751(2) 1.1737(5) 1.03946(8) 0.0586(7) Uani 1 1 d . . . . .
C59 C 0.8586(2) 0.7647(4) 0.22638(8) 0.0585(9) Uani 1 1 d . . . . .
C54 C 0.6436(2) 0.5913(5) 0.26330(10) 0.0730(12) Uani 1 1 d . . . . .
H54 H 0.585848 0.566121 0.253836 0.088 Uiso 1 1 calc R U . . .
C23 C -0.3370(2) 1.2017(5) 1.06390(9) 0.0651(10) Uani 1 1 d . . . . .
H23 H -0.307510 1.185784 1.088908 0.078 Uiso 1 1 calc R U . . .
C3' C 0.3819(2) 0.5957(4) 0.72062(8) 0.0569(9) Uani 1 1 d . . . . .
C51 C 0.6515(2) 0.1799(4) 0.44062(9) 0.0623(10) Uani 1 1 d . . . . .
H51 H 0.710096 0.138361 0.442080 0.075 Uiso 1 1 calc R U . . .
C56 C 0.7932(2) 0.6982(4) 0.25252(8) 0.0567(9) Uani 1 1 d . . . . .
C63 C 0.9545(2) 0.7436(5) 0.23020(8) 0.0669(11) Uani 1 1 d . . . . .
C4 C 0.6775(2) 0.5922(4) 0.65304(9) 0.0621(10) Uani 1 1 d . . . . .
H4A H 0.637148 0.564137 0.631340 0.074 Uiso 1 1 calc R U . . .
C58 C 0.7507(2) 0.6085(5) 0.31496(9) 0.0703(11) Uani 1 1 d . . . . .
H58 H 0.765961 0.592981 0.340469 0.084 Uiso 1 1 calc R U . . .
C52 C 0.5979(2) 0.1664(5) 0.47138(9) 0.0619(10) Uani 1 1 d . . . . .
H52 H 0.621166 0.114073 0.493250 0.074 Uiso 1 1 calc R U . . .
C6' C 0.1781(2) 0.7773(5) 0.76574(10) 0.0700(11) Uani 1 1 d . . . . .
H6' H 0.119870 0.810011 0.758424 0.084 Uiso 1 1 calc R U . . .
C2' C 0.3481(2) 0.4948(4) 0.69172(8) 0.0584(9) Uani 1 1 d . . . . .
H2' H 0.286750 0.471446 0.691018 0.070 Uiso 1 1 calc R U . . .
C5 C 0.7363(2) 0.4357(5) 0.66292(9) 0.0636(10) Uani 1 1 d . . . . .
H5A H 0.776120 0.465565 0.684289 0.076 Uiso 1 1 calc R U . . .
H5B H 0.697172 0.345313 0.671202 0.076 Uiso 1 1 calc R U . . .
C26 C -0.4456(2) 0.9458(5) 1.07696(10) 0.0744(12) Uani 1 1 d . . . . .
H26 H -0.492440 1.027442 1.083478 0.089 Uiso 1 1 calc R U . . .
C14 C 0.1732(2) 1.1576(5) 0.94977(10) 0.0711(11) Uani 1 1 d . . . . .
H14 H 0.232522 1.194325 0.952906 0.085 Uiso 1 1 calc R U . . .
C40 C 0.1038(2) -0.0974(5) 0.56006(10) 0.0745(12) Uani 1 1 d . . . . .
H40A H 0.141551 -0.194674 0.554723 0.089 Uiso 1 1 calc R U . . .
H40B H 0.067093 -0.074588 0.537338 0.089 Uiso 1 1 calc R U . . .
C24 C -0.3806(2) 1.0319(5) 1.05056(9) 0.0716(11) Uani 1 1 d . . . . .
H24A H -0.412670 1.052641 1.026587 0.086 Uiso 1 1 calc R U . . .
H24B H -0.332649 0.951850 1.045807 0.086 Uiso 1 1 calc R U . . .
C62 C 1.0122(2) 0.8162(5) 0.20507(9) 0.0706(11) Uani 1 1 d . . . . .
C15 C 0.1164(2) 1.1694(5) 0.97956(9) 0.0662(10) Uani 1 1 d . . . . .
H15 H 0.138345 1.212513 1.002606 0.079 Uiso 1 1 calc R U . . .
C39 C 0.1650(2) 0.0559(5) 0.56728(9) 0.0661(10) Uani 1 1 d . . . . .
H39 H 0.203368 0.031541 0.589806 0.079 Uiso 1 1 calc R U . . .
C41 C 0.2252(2) 0.0822(5) 0.53460(9) 0.0679(11) Uani 1 1 d . . . . .
C13 C 0.1430(2) 1.0920(5) 0.91547(9) 0.0706(11) Uani 1 1 d . . . . .
C57 C 0.8137(2) 0.6752(5) 0.29111(8) 0.0654(10) Uani 1 1 d . . . . .
H57 H 0.870431 0.705060 0.300950 0.078 Uiso 1 1 calc R U . . .
C8' C 0.2926(3) 0.7412(5) 0.81341(9) 0.0801(12) Uani 1 1 d . . . . .
H8' H 0.311703 0.750849 0.838663 0.096 Uiso 1 1 calc R U . . .
C6 C 0.7936(2) 0.3640(5) 0.63204(10) 0.0744(12) Uani 1 1 d . . . . .
H6 H 0.828606 0.457200 0.621463 0.089 Uiso 1 1 calc R U . . .
C55 C 0.7065(2) 0.6540(5) 0.23999(9) 0.0671(11) Uani 1 1 d . . . . .
H55 H 0.690623 0.667867 0.214485 0.080 Uiso 1 1 calc R U . . .
C18 C 0.0547(2) 1.0440(6) 0.91135(10) 0.0776(13) Uani 1 1 d . . . . .
H18 H 0.032821 1.004673 0.887950 0.093 Uiso 1 1 calc R U . . .
C7' C 0.2063(2) 0.7899(5) 0.80225(10) 0.0787(12) Uani 1 1 d . . . . .
C65 C 1.1796(2) 0.8971(7) 0.19117(10) 0.0923(16) Uani 1 1 d . . . . .
H65 H 1.152874 0.998869 0.179218 0.111 Uiso 1 1 calc R U . . .
C8 C 0.7812(3) 0.2272(6) 0.56623(11) 0.0947(15) Uani 1 1 d . . . . .
H8 H 0.815009 0.308895 0.554082 0.114 Uiso 1 1 calc R U . . .
C64 C 1.1111(3) 0.8113(7) 0.21417(10) 0.0905(15) Uani 1 1 d . . . . .
C36 C 0.0410(2) -0.1494(6) 0.59109(11) 0.0827(13) Uani 1 1 d . . . . .
H36 H 0.000831 -0.053442 0.595882 0.099 Uiso 1 1 calc R U . . .
C17 C -0.0026(2) 1.0523(5) 0.94086(9) 0.0686(11) Uani 1 1 d . . . . .
H17 H -0.061538 1.013713 0.937488 0.082 Uiso 1 1 calc R U . . .
C70 C 1.2150(3) 0.9834(7) 0.10756(12) 0.1105(7) Uani 1 1 d . . . . .
H70A H 1.161870 0.934342 0.095074 0.133 Uiso 1 1 calc R U . . .
H70B H 1.194695 1.068096 0.125289 0.133 Uiso 1 1 calc R U . . .
C68 C 1.2628(3) 0.8439(8) 0.12995(11) 0.1102(14) Uani 1 1 d . . . . .
H68 H 1.317881 0.890527 0.142085 0.132 Uiso 1 1 calc R U . . .
C29 C -0.4536(3) 0.8057(7) 1.14114(11) 0.0997(17) Uani 1 1 d . . . . .
H29 H -0.492092 0.879885 1.153107 0.120 Uiso 1 1 calc R U . . .
C27 C -0.4899(3) 0.7934(6) 1.05535(12) 0.1059(17) Uani 1 1 d . . . . .
H27A H -0.527130 0.835361 1.034585 0.159 Uiso 1 1 calc R U . . .
H27B H -0.526162 0.729551 1.072189 0.159 Uiso 1 1 calc R U . . .
H27C H -0.443918 0.720893 1.045895 0.159 Uiso 1 1 calc R U . . .
C12 C 0.7329(3) 0.7489(5) 0.64335(12) 0.0963(15) Uani 1 1 d . . . . .
H12A H 0.693246 0.841843 0.636790 0.144 Uiso 1 1 calc R U . . .
H12B H 0.769489 0.723313 0.622338 0.144 Uiso 1 1 calc R U . . .
H12C H 0.770830 0.780197 0.664829 0.144 Uiso 1 1 calc R U . . .
C67 C 1.2033(2) 0.7696(7) 0.16059(10) 0.0925(16) Uani 1 1 d . . . . .
H67A H 1.148033 0.727033 0.148542 0.111 Uiso 1 1 calc R U . . .
H67B H 1.234332 0.673547 0.172458 0.111 Uiso 1 1 calc R U . . .
C71 C 1.2675(3) 1.0738(7) 0.07819(12) 0.1105(7) Uani 1 1 d . U . . .
H71 H 1.296904 1.001395 0.061921 0.133 Uiso 1 1 calc R U . . .
C9 C 0.7817(3) 0.0732(6) 0.55217(11) 0.0955(15) Uani 1 1 d . . . . .
H9 H 0.748908 -0.011354 0.563878 0.115 Uiso 1 1 calc R U . . .
C28 C -0.3973(3) 0.8814(6) 1.11359(10) 0.0876(14) Uani 1 1 d . . . . .
H28A H -0.352618 0.797926 1.106782 0.105 Uiso 1 1 calc R U . . .
H28B H -0.365443 0.976624 1.125398 0.105 Uiso 1 1 calc R U . . .
C72 C 1.2782(3) 1.2206(8) 0.07206(12) 0.1126(7) Uani 1 1 d . U . . .
H72 H 1.250293 1.292119 0.088977 0.135 Uiso 1 1 calc R U . . .
C7 C 0.7320(3) 0.2854(6) 0.59975(10) 0.0901(15) Uani 1 1 d . . . . .
H7A H 0.699893 0.189051 0.609869 0.108 Uiso 1 1 calc R U . . .
H7B H 0.687730 0.369799 0.591571 0.108 Uiso 1 1 calc R U . . .
C11 C 0.8573(3) 0.2305(7) 0.64698(13) 0.1264(19) Uani 1 1 d . . . . .
H11A H 0.892891 0.276084 0.667829 0.190 Uiso 1 1 calc R U . . .
H11B H 0.896031 0.195682 0.627340 0.190 Uiso 1 1 calc R U . . .
H11C H 0.823793 0.133883 0.655362 0.190 Uiso 1 1 calc R U . . .
C34 C 0.0339(3) -0.2222(9) 0.66119(13) 0.1473(6) Uani 1 1 d . U . . .
H34 H 0.000438 -0.125087 0.666130 0.177 Uiso 1 1 calc R U . . .
C38 C 0.1146(3) 0.2190(6) 0.57434(12) 0.1061(16) Uani 1 1 d . . . . .
H38A H 0.076988 0.246304 0.552500 0.159 Uiso 1 1 calc R U . . .
H38B H 0.156793 0.309870 0.579166 0.159 Uiso 1 1 calc R U . . .
H38C H 0.078002 0.204653 0.595847 0.159 Uiso 1 1 calc R U . . .
C35 C 0.0917(3) -0.1968(9) 0.62876(12) 0.1442(7) Uani 1 1 d . U . . .
H35A H 0.125511 -0.300759 0.624909 0.173 Uiso 1 1 calc R U . . .
H35B H 0.134681 -0.107180 0.635080 0.173 Uiso 1 1 calc R U . . .
C10 C 0.8329(3) 0.0269(7) 0.51781(12) 0.123(2) Uani 1 1 d . . . . .
H10A H 0.797728 -0.050466 0.502258 0.185 Uiso 1 1 calc R U . . .
H10B H 0.888682 -0.026709 0.525609 0.185 Uiso 1 1 calc R U . . .
H10C H 0.845087 0.128158 0.503666 0.185 Uiso 1 1 calc R U . . .
C30 C -0.4574(3) 0.6495(8) 1.15129(13) 0.126(2) Uani 1 1 d . . . . .
H30 H -0.414823 0.578199 1.140967 0.151 Uiso 1 1 calc R U . . .
C37 C -0.0172(3) -0.3036(6) 0.57767(13) 0.1109(17) Uani 1 1 d . . . . .
H37A H -0.042294 -0.281579 0.552721 0.166 Uiso 1 1 calc R U . . .
H37B H -0.064999 -0.320467 0.594737 0.166 Uiso 1 1 calc R U . . .
H37C H 0.019562 -0.404095 0.577233 0.166 Uiso 1 1 calc R U . . .
C25 C -0.4055(3) 1.3434(6) 1.06571(12) 0.0946(15) Uani 1 1 d . . . . .
H25A H -0.375201 1.449193 1.071216 0.142 Uiso 1 1 calc R U . . .
H25B H -0.446583 1.318982 1.085230 0.142 Uiso 1 1 calc R U . . .
H25C H -0.438120 1.352178 1.041828 0.142 Uiso 1 1 calc R U . . .
C73 C 1.3280(3) 1.3144(8) 0.04227(13) 0.134(2) Uani 1 1 d . . . . .
H73A H 1.289387 1.399398 0.030760 0.201 Uiso 1 1 calc R U . . .
H73B H 1.346209 1.235250 0.023340 0.201 Uiso 1 1 calc R U . . .
H73C H 1.380277 1.368388 0.053707 0.201 Uiso 1 1 calc R U . . .
C69 C 1.2881(3) 0.6954(8) 0.10362(10) 0.1102(14) Uani 1 1 d . . . . .
H69A H 1.234279 0.646399 0.092345 0.165 Uiso 1 1 calc R U . . .
H69B H 1.320450 0.610010 0.118050 0.165 Uiso 1 1 calc R U . . .
H69C H 1.325183 0.737783 0.084113 0.165 Uiso 1 1 calc R U . . .
C66 C 1.2630(3) 0.9506(9) 0.21664(13) 0.147(3) Uani 1 1 d . . . . .
H66A H 1.244197 1.026535 0.236081 0.221 Uiso 1 1 calc R U . . .
H66B H 1.305999 1.007159 0.201475 0.221 Uiso 1 1 calc R U . . .
H66C H 1.290024 0.850925 0.228022 0.221 Uiso 1 1 calc R U . . .
C33 C 0.0193(3) -0.3308(9) 0.68203(13) 0.1500(8) Uani 1 1 d . U . . .
H33 H 0.052229 -0.428624 0.677092 0.180 Uiso 1 1 calc R U . . .
C32 C -0.0394(4) -0.3538(10) 0.71505(13) 0.189(3) Uani 1 1 d . . . . .
H32A H -0.100645 -0.328584 0.707449 0.283 Uiso 1 1 calc R U . . .
H32B H -0.019955 -0.277950 0.735050 0.283 Uiso 1 1 calc R U . . .
H32C H -0.035202 -0.469464 0.723810 0.283 Uiso 1 1 calc R U . . .
C31 C -0.5216(4) 0.5628(10) 1.17788(15) 0.203(3) Uani 1 1 d . . . . .
H31A H -0.565144 0.497150 1.163333 0.305 Uiso 1 1 calc R U . . .
H31B H -0.551964 0.647840 1.192140 0.305 Uiso 1 1 calc R U . . .
H31C H -0.488162 0.488797 1.194866 0.305 Uiso 1 1 calc R U . . .

loop_
_atom_site_aniso_label
_atom_site_aniso_U_11
_atom_site_aniso_U_22
_atom_site_aniso_U_33
_atom_site_aniso_U_23
_atom_site_aniso_U_13
_atom_site_aniso_U_12
O1 0.0627(13) 0.0822(16) 0.0587(12) -0.0192(12) 0.0071(10) -0.0033(13)
O7 0.0569(12) 0.1072(19) 0.0529(11) 0.0199(13) 0.0017(10) 0.0049(14)
O13 0.0709(13) 0.105(2) 0.0644(12) 0.0106(14) 0.0264(11) -0.0021(15)
O2 0.0571(13) 0.0976(18) 0.0848(15) -0.0262(15) -0.0039(12) -0.0077(14)
O3 0.0616(13) 0.0934(17) 0.0735(13) -0.0280(14) -0.0005(11) -0.0082(14)
O18 0.0543(12) 0.129(2) 0.0577(12) 0.0270(14) 0.0075(10) 0.0062(15)
N2 0.0606(15) 0.0820(19) 0.0486(13) 0.0121(14) 0.0024(12) 0.0184(15)
N1 0.0520(13) 0.0728(17) 0.0545(14) -0.0113(14) 0.0021(11) -0.0104(14)
O10 0.0732(13) 0.1059(19) 0.0459(10) -0.0069(13) 0.0140(10) -0.0197(15)
O8 0.0655(13) 0.131(2) 0.0536(12) 0.0242(14) 0.0118(10) 0.0160(16)
O16 0.0729(15) 0.146(2) 0.0794(14) 0.0526(15) 0.0128(12) 0.0342(17)
O12 0.0824(15) 0.127(2) 0.0495(12) -0.0161(14) 0.0105(11) -0.0313(17)
N3 0.0604(14) 0.0782(19) 0.0447(12) -0.0022(14) 0.0047(11) -0.0107(15)
O15 0.0835(16) 0.102(2) 0.0791(15) 0.0261(15) 0.0270(12) 0.0113(16)
O9 0.0600(13) 0.124(2) 0.0691(14) 0.0304(15) 0.0008(11) 0.0122(15)
O6 0.0823(15) 0.132(2) 0.0794(14) -0.0309(16) 0.0374(12) -0.0168(18)
O11 0.0808(16) 0.162(3) 0.0677(15) -0.0166(18) 0.0084(13) -0.0452(18)
C50 0.0551(15) 0.0580(18) 0.0522(15) -0.0008(15) 0.0148(13) -0.0114(16)
O4 0.1000(18) 0.121(2) 0.0874(16) -0.0358(16) 0.0379(13) -0.0117(19)
C44 0.0541(15) 0.0553(17) 0.0478(15) -0.0011(15) 0.0066(13) 0.0006(16)
N4 0.0592(15) 0.105(2) 0.0479(13) 0.0221(15) 0.0060(12) 0.0183(16)
C3 0.0516(17) 0.060(2) 0.073(2) 0.0023(18) -0.0004(15) -0.0020(17)
C2 0.0552(16) 0.0519(17) 0.0512(15) -0.0001(15) 0.0054(13) -0.0028(16)
C20 0.0482(15) 0.079(2) 0.0525(16) 0.0091(17) 0.0088(13) 0.0082(17)
C61 0.0606(18) 0.084(2) 0.0479(15) 0.0182(17) 0.0080(14) 0.0127(18)
C75 0.0511(15) 0.0640(19) 0.0485(15) 0.0058(15) -0.0026(13) 0.0015(16)
C19 0.0469(15) 0.066(2) 0.0496(15) -0.0003(16) 0.0049(13) -0.0020(16)
C1' 0.0645(18) 0.0581(19) 0.0488(15) -0.0046(15) 0.0002(14) -0.0003(17)
C46 0.0621(17) 0.0601(19) 0.0462(14) -0.0036(15) 0.0023(13) -0.0037(17)
C1 0.0558(16) 0.064(2) 0.0487(15) -0.0072(15) 0.0077(13) 0.0043(17)
C4' 0.0623(17) 0.0600(19) 0.0540(16) -0.0050(16) 0.0129(14) -0.0064(17)
C47 0.0583(16) 0.0558(17) 0.0447(14) 0.0026(15) 0.0067(13) -0.0076(16)
C45 0.0563(16) 0.0628(19) 0.0475(15) -0.0025(15) 0.0112(13) -0.0051(17)
C60 0.0505(16) 0.075(2) 0.0540(16) 0.0145(17) 0.0116(13) 0.0116(17)
C49 0.0682(19) 0.092(3) 0.0418(15) 0.0065(17) 0.0053(14) -0.006(2)
O17 0.0673(15) 0.211(3) 0.0889(17) 0.059(2) -0.0023(13) 0.038(2)
C48 0.0569(18) 0.090(3) 0.0540(17) 0.0048(18) 0.0057(15) -0.0010(19)
C53 0.0707(19) 0.070(2) 0.0616(17) 0.0186(17) 0.0213(15) 0.004(2)
C16 0.0515(15) 0.064(2) 0.0485(15) 0.0009(15) 0.0070(13) 0.0002(16)
C21 0.0570(16) 0.075(2) 0.0452(14) 0.0079(16) 0.0098(13) 0.0134(17)
C42 0.0652(17) 0.0555(17) 0.0465(14) -0.0063(15) 0.0099(13) -0.0110(16)
C22 0.0556(12) 0.0677(15) 0.0528(11) 0.0084(12) 0.0057(10) 0.0019(12)
C5' 0.0545(17) 0.069(2) 0.0680(18) -0.0076(19) 0.0042(15) -0.0091(18)
C43 0.0594(17) 0.070(2) 0.0514(16) -0.0063(16) 0.0030(14) -0.0048(18)
C9' 0.0598(18) 0.103(3) 0.0538(17) -0.007(2) 0.0058(15) -0.001(2)
C74 0.0556(12) 0.0677(15) 0.0528(11) 0.0084(12) 0.0057(10) 0.0019(12)
C59 0.0669(18) 0.0596(19) 0.0496(15) 0.0083(15) 0.0081(14) 0.0144(17)
C54 0.069(2) 0.084(3) 0.067(2) 0.005(2) 0.0003(17) -0.006(2)
C23 0.0522(16) 0.081(2) 0.0630(18) -0.0083(18) 0.0093(14) 0.0113(18)
C3' 0.0555(16) 0.0595(19) 0.0562(16) -0.0043(16) 0.0086(14) -0.0049(17)
C51 0.0581(17) 0.061(2) 0.0680(19) 0.0069(17) 0.0070(15) 0.0047(18)
C56 0.0649(17) 0.0596(18) 0.0459(15) 0.0075(15) 0.0070(13) 0.0199(16)
C63 0.0631(18) 0.090(3) 0.0476(15) 0.0135(18) 0.0030(14) 0.011(2)
C4 0.0510(16) 0.059(2) 0.076(2) 0.0024(18) 0.0094(15) -0.0046(17)
C58 0.077(2) 0.088(2) 0.0464(15) 0.0165(17) 0.0112(15) 0.025(2)
C52 0.0597(17) 0.071(2) 0.0546(16) 0.0089(17) 0.0009(14) -0.0038(18)
C6' 0.0561(17) 0.067(2) 0.088(2) -0.011(2) 0.0202(16) -0.0042(18)
C2' 0.0502(16) 0.070(2) 0.0560(16) -0.0120(16) 0.0091(14) -0.0079(17)
C5 0.0514(16) 0.067(2) 0.072(2) 0.0007(18) 0.0019(15) 0.0040(17)
C26 0.0587(19) 0.090(3) 0.075(2) 0.006(2) 0.0089(17) 0.004(2)
C14 0.0505(16) 0.080(2) 0.084(2) -0.009(2) 0.0136(16) -0.0133(18)
C40 0.0588(18) 0.082(3) 0.084(2) 0.000(2) 0.0145(17) -0.0140(19)
C24 0.067(2) 0.084(3) 0.0649(19) 0.006(2) 0.0118(16) 0.007(2)
C62 0.0586(18) 0.098(3) 0.0556(17) 0.0239(18) 0.0051(15) 0.0157(19)
C15 0.0631(19) 0.080(2) 0.0556(17) 0.0022(18) 0.0004(15) -0.006(2)
C39 0.0583(17) 0.079(2) 0.0618(18) -0.0076(18) 0.0120(15) -0.0099(19)
C41 0.0656(19) 0.073(2) 0.0655(19) -0.0113(18) 0.0049(16) -0.0135(19)
C13 0.0696(19) 0.087(3) 0.0567(17) -0.0013(19) 0.0179(15) -0.005(2)
C57 0.0647(18) 0.084(2) 0.0477(15) 0.0129(17) 0.0093(14) 0.0137(19)
C8' 0.097(2) 0.095(3) 0.0491(16) -0.011(2) 0.0204(17) -0.011(3)
C6 0.0589(19) 0.076(2) 0.088(2) 0.002(2) 0.0067(18) 0.005(2)
C55 0.077(2) 0.077(2) 0.0478(16) 0.0083(17) 0.0070(15) 0.008(2)
C18 0.068(2) 0.110(3) 0.0540(18) -0.008(2) 0.0024(16) -0.002(2)
C7' 0.074(2) 0.091(3) 0.074(2) -0.014(2) 0.0301(16) -0.008(2)
C65 0.063(2) 0.158(4) 0.0556(19) 0.005(3) 0.0013(17) 0.002(3)
C8 0.107(3) 0.097(3) 0.081(2) 0.016(2) 0.014(2) 0.027(3)
C64 0.073(2) 0.139(4) 0.0594(19) 0.032(2) 0.0060(17) 0.018(3)
C36 0.059(2) 0.093(3) 0.096(3) 0.016(2) 0.0053(19) -0.012(2)
C17 0.0642(19) 0.088(3) 0.0537(17) -0.0071(19) 0.0041(15) -0.007(2)
C70 0.0891(12) 0.1486(13) 0.0947(12) 0.0405(12) 0.0154(11) -0.0043(12)
C68 0.0671(16) 0.191(4) 0.0724(17) -0.002(2) 0.0078(14) 0.027(2)
C29 0.081(3) 0.136(4) 0.082(2) 0.024(3) 0.010(2) 0.000(3)
C27 0.093(3) 0.116(4) 0.108(3) 0.027(3) -0.005(3) -0.028(3)
C12 0.096(3) 0.072(3) 0.123(3) 0.013(3) 0.029(2) -0.015(2)
C67 0.065(2) 0.150(4) 0.062(2) 0.010(3) 0.0039(17) 0.004(3)
C71 0.0891(12) 0.1486(13) 0.0947(12) 0.0405(12) 0.0154(11) -0.0043(12)
C9 0.100(3) 0.101(3) 0.085(3) -0.014(3) 0.002(2) 0.026(3)
C28 0.075(2) 0.107(3) 0.081(2) 0.011(2) 0.006(2) -0.010(2)
C72 0.0926(13) 0.1475(14) 0.0986(13) 0.0383(13) 0.0132(12) -0.0056(13)
C7 0.076(2) 0.117(4) 0.077(2) -0.017(2) 0.002(2) 0.012(3)
C11 0.109(3) 0.152(4) 0.114(3) -0.048(3) -0.037(3) 0.058(3)
C34 0.0952(10) 0.2345(10) 0.1104(10) 0.0607(10) -0.0197(9) -0.0790(10)
C38 0.112(3) 0.081(3) 0.128(3) 0.001(3) 0.043(3) 0.003(3)
C35 0.0911(12) 0.2328(14) 0.1070(13) 0.0606(13) -0.0178(12) -0.0797(13)
C10 0.135(4) 0.148(4) 0.088(3) -0.015(3) 0.015(3) 0.057(3)
C30 0.100(3) 0.177(5) 0.098(3) 0.053(3) -0.017(3) -0.012(4)
C37 0.090(3) 0.116(4) 0.125(3) 0.022(3) -0.016(3) -0.039(3)
C25 0.083(3) 0.095(3) 0.107(3) -0.012(3) 0.016(2) 0.020(3)
C73 0.112(4) 0.173(6) 0.118(4) 0.028(4) 0.013(3) -0.027(4)
C69 0.0671(16) 0.191(4) 0.0724(17) -0.002(2) 0.0078(14) 0.027(2)
C66 0.091(3) 0.262(8) 0.088(3) -0.017(4) -0.008(3) -0.039(4)
C33 0.0983(13) 0.2370(14) 0.1126(13) 0.0597(13) -0.0244(12) -0.0772(13)
C32 0.151(4) 0.308(8) 0.105(4) 0.058(4) -0.028(3) -0.128(4)
C31 0.135(5) 0.317(8) 0.155(4) 0.145(4) -0.032(4) -0.060(5)

loop_
_atom_type_symbol
_atom_type_description
_atom_type_scat_dispersion_real
_atom_type_scat_dispersion_imag
_atom_type_scat_source
C C 0.0181 0.0091 'International Tables Vol C Tables 4.2.6.8 and 6.1.1.4'
H H 0.0000 0.0000 'International Tables Vol C Tables 4.2.6.8 and 6.1.1.4'
N N 0.0311 0.0180 'International Tables Vol C Tables 4.2.6.8 and 6.1.1.4'
O O 0.0492 0.0322 'International Tables Vol C Tables 4.2.6.8 and 6.1.1.4'

loop_
_geom_angle_atom_site_label_1
_geom_angle_atom_site_label_2
_geom_angle_atom_site_label_3
_geom_angle
_geom_angle_site_symmetry_1
_geom_angle_site_symmetry_3
_geom_angle_publ_flag
C75 O7 H7 109.5 . . ?
C50 O13 H13 109.5 . . ?
C1' O3 H3 109.5 . . ?
C20 N2 H2 117.7 . . ?
C20 N2 C21 124.7(3) . . ?
C21 N2 H2 117.7 . . ?
C1 N1 H1 118.2 . . ?
C2' N1 H1 118.2 . . ?
C2' N1 C1 123.6(3) . . ?
C63 O16 H16 109.5 . . ?
C43 O12 H12 109.5 . . ?
C46 N3 H3A 117.6 . . ?
C45 N3 H3A 117.6 . . ?
C45 N3 C46 124.9(3) . . ?
C53 O15 H15A 109.5 . . ?
C13 O6 H6A 109.5 . . ?
O13 C50 C49 122.4(3) . . ?
O13 C50 C51 118.7(3) . . ?
C49 C50 C51 119.0(3) . . ?
C7' O4 H4 109.5 . . ?
C45 C44 C47 120.4(3) . . ?
C45 C44 C43 115.5(3) . . ?
C43 C44 C47 124.1(3) . . ?
C61 N4 H4B 118.1 . . ?
C60 N4 H4B 118.1 . . ?
C60 N4 C61 123.8(3) . . ?
O2 C3 C2 119.6(3) . . ?
O2 C3 C4 118.2(3) . . ?
C2 C3 C4 122.2(3) . . ?
C1' C2 C3 118.6(3) . . ?
C1' C2 C1 119.5(3) . . ?
C1 C2 C3 121.9(3) . . ?
N2 C20 H20 118.2 . . ?
N2 C20 C19 123.5(3) . . ?
C19 C20 H20 118.2 . . ?
O18 C61 N4 118.0(3) . . ?
O18 C61 C62 126.4(3) . . ?
N4 C61 C62 115.5(3) . . ?
O7 C75 C19 115.8(3) . . ?
O7 C75 C74 120.5(3) . . ?
C74 C75 C19 123.7(3) . . ?
C20 C19 C75 114.3(3) . . ?
C20 C19 C16 121.2(3) . . ?
C75 C19 C16 124.6(3) . . ?
O3 C1' C2 120.7(3) . . ?
O3 C1' C3' 116.9(3) . . ?
C2 C1' C3' 122.4(3) . . ?
O10 C46 N3 118.8(3) . . ?
O10 C46 C42 124.8(3) . . ?
N3 C46 C42 116.4(3) . . ?
O1 C1 N1 118.8(3) . . ?
O1 C1 C2 126.2(3) . . ?
N1 C1 C2 115.0(3) . . ?
C5' C4' C9' 117.6(3) . . ?
C5' C4' C3' 120.1(3) . . ?
C9' C4' C3' 122.4(3) . . ?
C48 C47 C44 121.9(3) . . ?
C52 C47 C44 120.9(3) . . ?
C52 C47 C48 117.1(3) . . ?
N3 C45 C44 122.2(3) . . ?
N3 C45 H45 118.9 . . ?
C44 C45 H45 118.9 . . ?
N4 C60 H60 117.9 . . ?
N4 C60 C59 124.2(3) . . ?
C59 C60 H60 117.9 . . ?
C50 C49 H49 119.7 . . ?
C50 C49 C48 120.6(3) . . ?
C48 C49 H49 119.7 . . ?
C47 C48 C49 121.1(3) . . ?
C47 C48 H48 119.4 . . ?
C49 C48 H48 119.4 . . ?
O15 C53 C54 121.6(3) . . ?
O15 C53 C58 118.9(3) . . ?
C58 C53 C54 119.4(3) . . ?
C15 C16 C19 120.2(3) . . ?
C15 C16 C17 117.2(3) . . ?
C17 C16 C19 122.4(3) . . ?
N2 C21 C74 115.1(3) . . ?
O8 C21 N2 118.1(3) . . ?
O8 C21 C74 126.8(3) . . ?
C43 C42 C46 117.2(3) . . ?
C43 C42 C41 119.4(3) . . ?
C41 C42 C46 123.4(3) . . ?
O9 C22 C74 118.4(3) . . ?
O9 C22 C23 118.4(3) . . ?
C74 C22 C23 122.8(3) . . ?
C4' C5' H5' 119.5 . . ?
C6' C5' C4' 121.0(3) . . ?
C6' C5' H5' 119.5 . . ?
O12 C43 C44 115.8(3) . . ?
O12 C43 C42 120.5(3) . . ?
C44 C43 C42 123.7(3) . . ?
C4' C9' H9' 119.8 . . ?
C8' C9' C4' 120.5(3) . . ?
C8' C9' H9' 119.8 . . ?
C75 C74 C21 118.5(3) . . ?
C75 C74 C22 119.2(3) . . ?
C21 C74 C22 122.2(3) . . ?
C60 C59 C56 120.5(3) . . ?
C60 C59 C63 113.9(3) . . ?
C63 C59 C56 125.6(3) . . ?
C53 C54 H54 120.3 . . ?
C55 C54 C53 119.4(3) . . ?
C55 C54 H54 120.3 . . ?
C22 C23 H23 109.5 . . ?
C22 C23 C24 104.7(3) . . ?
C22 C23 C25 111.7(3) . . ?
C24 C23 H23 109.5 . . ?
C25 C23 H23 109.5 . . ?
C25 C23 C24 111.8(3) . . ?
C1' C3' C4' 125.0(3) . . ?
C2' C3' C1' 114.1(3) . . ?
C2' C3' C4' 120.9(3) . . ?
C50 C51 H51 119.9 . . ?
C52 C51 C50 120.1(3) . . ?
C52 C51 H51 119.9 . . ?
C57 C56 C59 122.6(3) . . ?
C55 C56 C59 121.2(3) . . ?
C55 C56 C57 116.2(3) . . ?
O16 C63 C59 115.7(3) . . ?
O16 C63 C62 122.2(3) . . ?
C62 C63 C59 122.1(3) . . ?
C3 C4 H4A 108.9 . . ?
C3 C4 C5 107.0(3) . . ?
C3 C4 C12 110.4(3) . . ?
C5 C4 H4A 108.9 . . ?
C12 C4 H4A 108.9 . . ?
C12 C4 C5 112.7(3) . . ?
C53 C58 H58 119.7 . . ?
C53 C58 C57 120.7(3) . . ?
C57 C58 H58 119.7 . . ?
C47 C52 H52 119.0 . . ?
C51 C52 C47 122.1(3) . . ?
C51 C52 H52 119.0 . . ?
C5' C6' H6' 119.8 . . ?
C7' C6' C5' 120.3(3) . . ?
C7' C6' H6' 119.9 . . ?
N1 C2' C3' 124.8(3) . . ?
N1 C2' H2' 117.6 . . ?
C3' C2' H2' 117.6 . . ?
C4 C5 H5A 107.9 . . ?
C4 C5 H5B 107.9 . . ?
H5A C5 H5B 107.2 . . ?
C6 C5 C4 117.5(3) . . ?
C6 C5 H5A 107.9 . . ?
C6 C5 H5B 107.9 . . ?
C24 C26 H26 109.1 . . ?
C24 C26 C27 107.8(3) . . ?
C24 C26 C28 111.9(3) . . ?
C27 C26 H26 109.1 . . ?
C28 C26 H26 109.1 . . ?
C28 C26 C27 109.7(4) . . ?
C15 C14 H14 119.7 . . ?
C13 C14 H14 119.7 . . ?
C13 C14 C15 120.6(3) . . ?
H40A C40 H40B 107.2 . . ?
C39 C40 H40A 107.8 . . ?
C39 C40 H40B 107.8 . . ?
C39 C40 C36 118.0(3) . . ?
C36 C40 H40A 107.8 . . ?
C36 C40 H40B 107.8 . . ?
C23 C24 H24A 107.9 . . ?
C23 C24 H24B 107.9 . . ?
C26 C24 C23 117.5(3) . . ?
C26 C24 H24A 107.9 . . ?
C26 C24 H24B 107.9 . . ?
H24A C24 H24B 107.2 . . ?
C61 C62 C64 120.8(3) . . ?
C63 C62 C61 120.2(3) . . ?
C63 C62 C64 118.8(3) . . ?
C16 C15 H15 119.3 . . ?
C14 C15 C16 121.4(3) . . ?
C14 C15 H15 119.3 . . ?
C40 C39 H39 107.9 . . ?
C41 C39 C40 110.4(3) . . ?
C41 C39 H39 107.9 . . ?
C41 C39 C38 109.0(3) . . ?
C38 C39 C40 113.5(3) . . ?
C38 C39 H39 107.9 . . ?
O11 C41 C42 118.7(3) . . ?
O11 C41 C39 115.9(3) . . ?
C42 C41 C39 125.4(3) . . ?
O6 C13 C14 118.0(3) . . ?
O6 C13 C18 123.7(3) . . ?
C18 C13 C14 118.4(3) . . ?
C56 C57 H57 119.5 . . ?
C58 C57 C56 121.1(3) . . ?
C58 C57 H57 119.5 . . ?
C9' C8' H8' 119.8 . . ?
C9' C8' C7' 120.4(3) . . ?
C7' C8' H8' 119.8 . . ?
C5 C6 H6 108.6 . . ?
C5 C6 C7 110.0(3) . . ?
C7 C6 H6 108.6 . . ?
C11 C6 C5 111.7(3) . . ?
C11 C6 H6 108.6 . . ?
C11 C6 C7 109.1(4) . . ?
C54 C55 C56 123.2(3) . . ?
C54 C55 H55 118.4 . . ?
C56 C55 H55 118.4 . . ?
C13 C18 H18 119.1 . . ?
C13 C18 C17 121.8(3) . . ?
C17 C18 H18 119.1 . . ?
C6' C7' O4 120.2(3) . . ?
C6' C7' C8' 120.3(3) . . ?
C8' C7' O4 119.3(3) . . ?
C64 C65 H65 109.2 . . ?
C64 C65 C67 105.9(4) . . ?
C64 C65 C66 110.5(3) . . ?
C67 C65 H65 109.2 . . ?
C67 C65 C66 112.6(4) . . ?
C66 C65 H65 109.2 . . ?
C9 C8 H8 116.7 . . ?
C9 C8 C7 126.6(4) . . ?
C7 C8 H8 116.7 . . ?
O17 C64 C62 116.6(4) . . ?
O17 C64 C65 119.3(3) . . ?
C65 C64 C62 124.0(3) . . ?
C40 C36 H36 108.3 . . ?
C40 C36 C35 113.1(3) . . ?
C40 C36 C37 109.8(3) . . ?
C35 C36 H36 108.3 . . ?
C35 C36 C37 108.8(4) . . ?
C37 C36 H36 108.3 . . ?
C16 C17 H17 119.8 . . ?
C18 C17 C16 120.5(3) . . ?
C18 C17 H17 119.8 . . ?
H70A C70 H70B 107.2 . . ?
C68 C70 H70A 108.0 . . ?
C68 C70 H70B 108.0 . . ?
C71 C70 H70A 108.0 . . ?
C71 C70 H70B 108.0 . . ?
C71 C70 C68 117.2(4) . . ?
C70 C68 H68 109.0 . . ?
C70 C68 C67 111.8(4) . . ?
C70 C68 C69 110.5(3) . . ?
C67 C68 H68 109.0 . . ?
C67 C68 C69 107.4(4) . . ?
C69 C68 H68 109.0 . . ?
C28 C29 H29 115.9 . . ?
C30 C29 H29 115.9 . . ?
C30 C29 C28 128.3(5) . . ?
C26 C27 H27A 109.5 . . ?
C26 C27 H27B 109.5 . . ?
C26 C27 H27C 109.5 . . ?
H27A C27 H27B 109.5 . . ?
H27A C27 H27C 109.5 . . ?
H27B C27 H27C 109.5 . . ?
C4 C12 H12A 109.5 . . ?
C4 C12 H12B 109.5 . . ?
C4 C12 H12C 109.5 . . ?
H12A C12 H12B 109.5 . . ?
H12A C12 H12C 109.5 . . ?
H12B C12 H12C 109.5 . . ?
C65 C67 C68 114.0(4) . . ?
C65 C67 H67A 108.7 . . ?
C65 C67 H67B 108.7 . . ?
C68 C67 H67A 108.7 . . ?
C68 C67 H67B 108.7 . . ?
H67A C67 H67B 107.6 . . ?
C70 C71 H71 114.2 . . ?
C72 C71 C70 131.5(5) . . ?
C72 C71 H71 114.2 . . ?
C8 C9 H9 118.6 . . ?
C8 C9 C10 122.8(5) . . ?
C10 C9 H9 118.6 . . ?
C26 C28 H28A 108.3 . . ?
C26 C28 H28B 108.2 . . ?
C29 C28 C26 116.1(3) . . ?
C29 C28 H28A 108.3 . . ?
C29 C28 H28B 108.2 . . ?
H28A C28 H28B 107.4 . . ?
C71 C72 H72 113.7 . . ?
C71 C72 C73 132.6(5) . . ?
C73 C72 H72 113.7 . . ?
C6 C7 H7A 108.7 . . ?
C6 C7 H7B 108.7 . . ?
C8 C7 C6 114.3(3) . . ?
C8 C7 H7A 108.7 . . ?
C8 C7 H7B 108.7 . . ?
H7A C7 H7B 107.6 . . ?
C6 C11 H11A 109.5 . . ?
C6 C11 H11B 109.5 . . ?
C6 C11 H11C 109.5 . . ?
H11A C11 H11B 109.5 . . ?
H11A C11 H11C 109.5 . . ?
H11B C11 H11C 109.5 . . ?
C35 C34 H34 111.7 . . ?
C33 C34 H34 111.6 . . ?
C33 C34 C35 136.7(7) . . ?
C39 C38 H38A 109.5 . . ?
C39 C38 H38B 109.5 . . ?
C39 C38 H38C 109.5 . . ?
H38A C38 H38B 109.5 . . ?
H38A C38 H38C 109.5 . . ?
H38B C38 H38C 109.5 . . ?
C36 C35 H35A 108.5 . . ?
C36 C35 H35B 108.5 . . ?
C34 C35 C36 115.0(4) . . ?
C34 C35 H35A 108.5 . . ?
C34 C35 H35B 108.5 . . ?
H35A C35 H35B 107.5 . . ?
C9 C10 H10A 109.5 . . ?
C9 C10 H10B 109.5 . . ?
C9 C10 H10C 109.5 . . ?
H10A C10 H10B 109.5 . . ?
H10A C10 H10C 109.5 . . ?
H10B C10 H10C 109.5 . . ?
C29 C30 H30 115.3 . . ?
C29 C30 C31 129.5(6) . . ?
C31 C30 H30 115.3 . . ?
C36 C37 H37A 109.5 . . ?
C36 C37 H37B 109.5 . . ?
C36 C37 H37C 109.5 . . ?
H37A C37 H37B 109.5 . . ?
H37A C37 H37C 109.5 . . ?
H37B C37 H37C 109.5 . . ?
C23 C25 H25A 109.5 . . ?
C23 C25 H25B 109.5 . . ?
C23 C25 H25C 109.5 . . ?
H25A C25 H25B 109.5 . . ?
H25A C25 H25C 109.5 . . ?
H25B C25 H25C 109.5 . . ?
C72 C73 H73A 109.5 . . ?
C72 C73 H73B 109.5 . . ?
C72 C73 H73C 109.5 . . ?
H73A C73 H73B 109.5 . . ?
H73A C73 H73C 109.5 . . ?
H73B C73 H73C 109.5 . . ?
C68 C69 H69A 109.5 . . ?
C68 C69 H69B 109.5 . . ?
C68 C69 H69C 109.5 . . ?
H69A C69 H69B 109.5 . . ?
H69A C69 H69C 109.5 . . ?
H69B C69 H69C 109.5 . . ?
C65 C66 H66A 109.5 . . ?
C65 C66 H66B 109.5 . . ?
C65 C66 H66C 109.5 . . ?
H66A C66 H66B 109.5 . . ?
H66A C66 H66C 109.5 . . ?
H66B C66 H66C 109.5 . . ?
C34 C33 H33 112.0 . . ?
C34 C33 C32 135.9(7) . . ?
C32 C33 H33 112.0 . . ?
C33 C32 H32A 109.5 . . ?
C33 C32 H32B 109.5 . . ?
C33 C32 H32C 109.5 . . ?
H32A C32 H32B 109.5 . . ?
H32A C32 H32C 109.5 . . ?
H32B C32 H32C 109.5 . . ?
C30 C31 H31A 109.5 . . ?
C30 C31 H31B 109.5 . . ?
C30 C31 H31C 109.5 . . ?
H31A C31 H31B 109.5 . . ?
H31A C31 H31C 109.5 . . ?
H31B C31 H31C 109.5 . . ?

loop_
_geom_bond_atom_site_label_1
_geom_bond_atom_site_label_2
_geom_bond_distance
_geom_bond_site_symmetry_2
_geom_bond_publ_flag
O1 C1 1.233(4) . ?
O7 H7 0.8200 . ?
O7 C75 1.339(4) . ?
O13 H13 0.8200 . ?
O13 C50 1.350(3) . ?
O2 C3 1.248(4) . ?
O3 H3 0.8200 . ?
O3 C1' 1.316(4) . ?
O18 C61 1.257(4) . ?
N2 H2 0.8600 . ?
N2 C20 1.351(4) . ?
N2 C21 1.368(4) . ?
N1 H1 0.8600 . ?
N1 C1 1.375(4) . ?
N1 C2' 1.342(4) . ?
O10 C46 1.260(4) . ?
O8 C21 1.236(4) . ?
O16 H16 0.8200 . ?
O16 C63 1.326(4) . ?
O12 H12 0.8200 . ?
O12 C43 1.336(4) . ?
N3 H3A 0.8600 . ?
N3 C46 1.357(4) . ?
N3 C45 1.349(4) . ?
O15 H15A 0.8200 . ?
O15 C53 1.358(4) . ?
O9 C22 1.242(4) . ?
O6 H6A 0.8200 . ?
O6 C13 1.357(4) . ?
O11 C41 1.262(4) . ?
C50 C49 1.376(5) . ?
C50 C51 1.383(4) . ?
O4 H4 0.8200 . ?
O4 C7' 1.399(4) . ?
C44 C47 1.475(4) . ?
C44 C45 1.370(4) . ?
C44 C43 1.409(4) . ?
N4 H4B 0.8600 . ?
N4 C61 1.354(4) . ?
N4 C60 1.348(4) . ?
C3 C2 1.472(4) . ?
C3 C4 1.523(5) . ?
C2 C1' 1.415(4) . ?
C2 C1 1.437(4) . ?
C20 H20 0.9300 . ?
C20 C19 1.354(4) . ?
C61 C62 1.426(5) . ?
C75 C19 1.424(4) . ?
C75 C74 1.395(4) . ?
C19 C16 1.473(4) . ?
C1' C3' 1.418(4) . ?
C46 C42 1.450(4) . ?
C4' C5' 1.397(4) . ?
C4' C9' 1.396(4) . ?
C4' C3' 1.476(4) . ?
C47 C48 1.391(4) . ?
C47 C52 1.386(4) . ?
C45 H45 0.9300 . ?
C60 H60 0.9300 . ?
C60 C59 1.361(4) . ?
C49 H49 0.9300 . ?
C49 C48 1.389(4) . ?
O17 C64 1.274(5) . ?
C48 H48 0.9300 . ?
C53 C54 1.389(5) . ?
C53 C58 1.366(5) . ?
C16 C15 1.389(4) . ?
C16 C17 1.397(4) . ?
C21 C74 1.444(4) . ?
C42 C43 1.409(4) . ?
C42 C41 1.456(5) . ?
C22 C74 1.472(4) . ?
C22 C23 1.491(4) . ?
C5' H5' 0.9300 . ?
C5' C6' 1.380(5) . ?
C9' H9' 0.9300 . ?
C9' C8' 1.371(5) . ?
C59 C56 1.465(4) . ?
C59 C63 1.436(5) . ?
C54 H54 0.9300 . ?
C54 C55 1.363(5) . ?
C23 H23 0.9800 . ?
C23 C24 1.546(5) . ?
C23 C25 1.510(5) . ?
C3' C2' 1.372(4) . ?
C51 H51 0.9300 . ?
C51 C52 1.378(4) . ?
C56 C57 1.399(4) . ?
C56 C55 1.391(5) . ?
C63 C62 1.383(5) . ?
C4 H4A 0.9800 . ?
C4 C5 1.540(5) . ?
C4 C12 1.527(5) . ?
C58 H58 0.9300 . ?
C58 C57 1.388(5) . ?
C52 H52 0.9300 . ?
C6' H6' 0.9300 . ?
C6' C7' 1.346(5) . ?
C2' H2' 0.9300 . ?
C5 H5A 0.9700 . ?
C5 H5B 0.9700 . ?
C5 C6 1.520(5) . ?
C26 H26 0.9800 . ?
C26 C24 1.528(5) . ?
C26 C27 1.551(6) . ?
C26 C28 1.542(5) . ?
C14 H14 0.9300 . ?
C14 C15 1.381(5) . ?
C14 C13 1.377(5) . ?
C40 H40A 0.9700 . ?
C40 H40B 0.9700 . ?
C40 C39 1.524(5) . ?
C40 C36 1.525(5) . ?
C24 H24A 0.9700 . ?
C24 H24B 0.9700 . ?
C62 C64 1.494(5) . ?
C15 H15 0.9300 . ?
C39 H39 0.9800 . ?
C39 C41 1.505(5) . ?
C39 C38 1.509(6) . ?
C13 C18 1.368(5) . ?
C57 H57 0.9300 . ?
C8' H8' 0.9300 . ?
C8' C7' 1.381(5) . ?
C6 H6 0.9800 . ?
C6 C7 1.562(5) . ?
C6 C11 1.493(6) . ?
C55 H55 0.9300 . ?
C18 H18 0.9300 . ?
C18 C17 1.376(5) . ?
C65 H65 0.9800 . ?
C65 C64 1.489(6) . ?
C65 C67 1.525(6) . ?
C65 C66 1.561(6) . ?
C8 H8 0.9300 . ?
C8 C9 1.306(7) . ?
C8 C7 1.489(5) . ?
C36 H36 0.9800 . ?
C36 C35 1.550(6) . ?
C36 C37 1.551(6) . ?
C17 H17 0.9300 . ?
C70 H70A 0.9700 . ?
C70 H70B 0.9700 . ?
C70 C68 1.512(7) . ?
C70 C71 1.502(6) . ?
C68 H68 0.9800 . ?
C68 C67 1.541(6) . ?
C68 C69 1.547(7) . ?
C29 H29 0.9300 . ?
C29 C28 1.438(6) . ?
C29 C30 1.279(8) . ?
C27 H27A 0.9600 . ?
C27 H27B 0.9600 . ?
C27 H27C 0.9600 . ?
C12 H12A 0.9600 . ?
C12 H12B 0.9600 . ?
C12 H12C 0.9600 . ?
C67 H67A 0.9700 . ?
C67 H67B 0.9700 . ?
C71 H71 0.9300 . ?
C71 C72 1.184(8) . ?
C9 H9 0.9300 . ?
C9 C10 1.505(6) . ?
C28 H28A 0.9700 . ?
C28 H28B 0.9700 . ?
C72 H72 0.9300 . ?
C72 C73 1.504(7) . ?
C7 H7A 0.9700 . ?
C7 H7B 0.9700 . ?
C11 H11A 0.9600 . ?
C11 H11B 0.9600 . ?
C11 H11C 0.9600 . ?
C34 H34 0.9300 . ?
C34 C35 1.475(6) . ?
C34 C33 1.153(8) . ?
C38 H38A 0.9600 . ?
C38 H38B 0.9600 . ?
C38 H38C 0.9600 . ?
C35 H35A 0.9700 . ?
C35 H35B 0.9700 . ?
C10 H10A 0.9600 . ?
C10 H10B 0.9600 . ?
C10 H10C 0.9600 . ?
C30 H30 0.9300 . ?
C30 C31 1.527(7) . ?
C37 H37A 0.9600 . ?
C37 H37B 0.9600 . ?
C37 H37C 0.9600 . ?
C25 H25A 0.9600 . ?
C25 H25B 0.9600 . ?
C25 H25C 0.9600 . ?
C73 H73A 0.9600 . ?
C73 H73B 0.9600 . ?
C73 H73C 0.9600 . ?
C69 H69A 0.9600 . ?
C69 H69B 0.9600 . ?
C69 H69C 0.9600 . ?
C66 H66A 0.9600 . ?
C66 H66B 0.9600 . ?
C66 H66C 0.9600 . ?
C33 H33 0.9300 . ?
C33 C32 1.497(7) . ?
C32 H32A 0.9600 . ?
C32 H32B 0.9600 . ?
C32 H32C 0.9600 . ?
C31 H31A 0.9600 . ?
C31 H31B 0.9600 . ?
C31 H31C 0.9600 . ?

loop_
_geom_torsion_atom_site_label_1
_geom_torsion_atom_site_label_2
_geom_torsion_atom_site_label_3
_geom_torsion_atom_site_label_4
_geom_torsion
_geom_torsion_site_symmetry_1
_geom_torsion_site_symmetry_2
_geom_torsion_site_symmetry_3
_geom_torsion_site_symmetry_4
_geom_torsion_publ_flag
O7 C75 C19 C20 176.1(3) . . . . ?
O7 C75 C19 C16 -4.2(5) . . . . ?
O7 C75 C74 C21 -176.3(3) . . . . ?
O7 C75 C74 C22 1.7(5) . . . . ?
O13 C50 C49 C48 -179.7(3) . . . . ?
O13 C50 C51 C52 179.9(3) . . . . ?
O2 C3 C2 C1' 7.4(5) . . . . ?
O2 C3 C2 C1 -172.2(3) . . . . ?
O2 C3 C4 C5 84.8(4) . . . . ?
O2 C3 C4 C12 -38.2(4) . . . . ?
O3 C1' C3' C4' 1.0(5) . . . . ?
O3 C1' C3' C2' 178.1(3) . . . . ?
O18 C61 C62 C63 -177.6(4) . . . . ?
O18 C61 C62 C64 6.2(6) . . . . ?
N2 C20 C19 C75 0.4(5) . . . . ?
N2 C20 C19 C16 -179.3(3) . . . . ?
N2 C21 C74 C75 0.1(5) . . . . ?
N2 C21 C74 C22 -177.8(3) . . . . ?
O10 C46 C42 C43 174.4(3) . . . . ?
O10 C46 C42 C41 -7.0(6) . . . . ?
O8 C21 C74 C75 178.6(4) . . . . ?
O8 C21 C74 C22 0.6(6) . . . . ?
O16 C63 C62 C61 175.0(4) . . . . ?
O16 C63 C62 C64 -8.8(6) . . . . ?
N3 C46 C42 C43 -4.4(5) . . . . ?
N3 C46 C42 C41 174.2(3) . . . . ?
O15 C53 C54 C55 -177.3(4) . . . . ?
O15 C53 C58 C57 178.5(3) . . . . ?
O9 C22 C74 C75 -5.9(5) . . . . ?
O9 C22 C74 C21 172.0(3) . . . . ?
O9 C22 C23 C24 84.6(4) . . . . ?
O9 C22 C23 C25 -36.7(5) . . . . ?
O6 C13 C18 C17 177.3(4) . . . . ?
C50 C49 C48 C47 0.3(6) . . . . ?
C50 C51 C52 C47 -0.8(5) . . . . ?
C44 C47 C48 C49 177.1(3) . . . . ?
C44 C47 C52 C51 -176.8(3) . . . . ?
N4 C61 C62 C63 2.4(5) . . . . ?
N4 C61 C62 C64 -173.8(4) . . . . ?
N4 C60 C59 C56 -179.2(3) . . . . ?
N4 C60 C59 C63 -1.3(5) . . . . ?
C3 C2 C1' O3 -3.8(5) . . . . ?
C3 C2 C1' C3' 173.6(3) . . . . ?
C3 C2 C1 O1 9.9(5) . . . . ?
C3 C2 C1 N1 -171.0(3) . . . . ?
C3 C4 C5 C6 174.9(3) . . . . ?
C2 C3 C4 C5 -98.3(4) . . . . ?
C2 C3 C4 C12 138.8(3) . . . . ?
C2 C1' C3' C4' -176.5(3) . . . . ?
C2 C1' C3' C2' 0.6(5) . . . . ?
C20 N2 C21 O8 177.8(3) . . . . ?
C20 N2 C21 C74 -3.6(5) . . . . ?
C20 C19 C16 C15 -44.6(5) . . . . ?
C20 C19 C16 C17 129.6(4) . . . . ?
C61 N4 C60 C59 -1.6(6) . . . . ?
C61 C62 C64 O17 -174.8(4) . . . . ?
C61 C62 C64 C65 1.5(7) . . . . ?
C75 C19 C16 C15 135.8(4) . . . . ?
C75 C19 C16 C17 -50.1(5) . . . . ?
C19 C75 C74 C21 3.7(5) . . . . ?
C19 C75 C74 C22 -178.3(3) . . . . ?
C19 C16 C15 C14 175.3(3) . . . . ?
C19 C16 C17 C18 -176.1(4) . . . . ?
C1' C2 C1 O1 -169.7(3) . . . . ?
C1' C2 C1 N1 9.4(4) . . . . ?
C1' C3' C2' N1 2.7(5) . . . . ?
C46 N3 C45 C44 -0.8(5) . . . . ?
C46 C42 C43 O12 179.6(3) . . . . ?
C46 C42 C43 C44 2.8(5) . . . . ?
C46 C42 C41 O11 176.6(4) . . . . ?
C46 C42 C41 C39 -2.2(6) . . . . ?
C1 N1 C2' C3' 0.4(5) . . . . ?
C1 C2 C1' O3 175.8(3) . . . . ?
C1 C2 C1' C3' -6.8(5) . . . . ?
C4' C5' C6' C7' 0.7(6) . . . . ?
C4' C9' C8' C7' 0.4(6) . . . . ?
C4' C3' C2' N1 180.0(3) . . . . ?
C47 C44 C45 N3 179.2(3) . . . . ?
C47 C44 C43 O12 2.7(5) . . . . ?
C47 C44 C43 C42 179.6(3) . . . . ?
C45 N3 C46 O10 -175.2(3) . . . . ?
C45 N3 C46 C42 3.7(5) . . . . ?
C45 C44 C47 C48 -131.6(4) . . . . ?
C45 C44 C47 C52 46.2(5) . . . . ?
C45 C44 C43 O12 -177.0(3) . . . . ?
C45 C44 C43 C42 -0.1(5) . . . . ?
C60 N4 C61 O18 -178.9(3) . . . . ?
C60 N4 C61 C62 1.1(5) . . . . ?
C60 C59 C56 C57 -152.8(3) . . . . ?
C60 C59 C56 C55 27.3(5) . . . . ?
C60 C59 C63 O16 -175.6(3) . . . . ?
C60 C59 C63 C62 4.9(5) . . . . ?
C49 C50 C51 C52 0.2(5) . . . . ?
C48 C47 C52 C51 1.0(5) . . . . ?
C53 C54 C55 C56 -1.6(6) . . . . ?
C53 C58 C57 C56 -0.8(6) . . . . ?
C21 N2 C20 C19 3.5(6) . . . . ?
C22 C23 C24 C26 171.4(3) . . . . ?
C5' C4' C9' C8' 0.1(6) . . . . ?
C5' C4' C3' C1' 140.1(4) . . . . ?
C5' C4' C3' C2' -36.8(5) . . . . ?
C5' C6' C7' O4 174.6(3) . . . . ?
C5' C6' C7' C8' -0.2(6) . . . . ?
C43 C44 C47 C48 48.7(5) . . . . ?
C43 C44 C47 C52 -133.5(4) . . . . ?
C43 C44 C45 N3 -1.1(5) . . . . ?
C43 C42 C41 O11 -4.8(5) . . . . ?
C43 C42 C41 C39 176.4(4) . . . . ?
C9' C4' C5' C6' -0.6(5) . . . . ?
C9' C4' C3' C1' -40.6(5) . . . . ?
C9' C4' C3' C2' 142.4(4) . . . . ?
C9' C8' C7' O4 -175.2(4) . . . . ?
C9' C8' C7' C6' -0.4(7) . . . . ?
C74 C75 C19 C20 -3.9(5) . . . . ?
C74 C75 C19 C16 175.8(3) . . . . ?
C74 C22 C23 C24 -88.1(4) . . . . ?
C74 C22 C23 C25 150.7(3) . . . . ?
C59 C56 C57 C58 -178.6(3) . . . . ?
C59 C56 C55 C54 179.8(3) . . . . ?
C59 C63 C62 C61 -5.6(6) . . . . ?
C59 C63 C62 C64 170.7(4) . . . . ?
C54 C53 C58 C57 -1.0(6) . . . . ?
C23 C22 C74 C75 166.8(3) . . . . ?
C23 C22 C74 C21 -15.3(5) . . . . ?
C3' C4' C5' C6' 178.7(3) . . . . ?
C3' C4' C9' C8' -179.2(4) . . . . ?
C51 C50 C49 C48 0.0(5) . . . . ?
C56 C59 C63 O16 2.1(5) . . . . ?
C56 C59 C63 C62 -177.4(3) . . . . ?
C63 C59 C56 C57 29.6(5) . . . . ?
C63 C59 C56 C55 -150.3(4) . . . . ?
C63 C62 C64 O17 9.0(6) . . . . ?
C63 C62 C64 C65 -174.7(4) . . . . ?
C4 C3 C2 C1' -169.5(3) . . . . ?
C4 C3 C2 C1 10.9(5) . . . . ?
C4 C5 C6 C7 -67.3(4) . . . . ?
C4 C5 C6 C11 171.3(3) . . . . ?
C58 C53 C54 C55 2.1(6) . . . . ?
C52 C47 C48 C49 -0.8(5) . . . . ?
C2' N1 C1 O1 172.6(3) . . . . ?
C2' N1 C1 C2 -6.5(5) . . . . ?
C5 C6 C7 C8 174.1(4) . . . . ?
C14 C13 C18 C17 -3.1(7) . . . . ?
C40 C39 C41 O11 31.8(5) . . . . ?
C40 C39 C41 C42 -149.4(4) . . . . ?
C40 C36 C35 C34 171.0(5) . . . . ?
C24 C26 C28 C29 177.1(4) . . . . ?
C15 C16 C17 C18 -1.8(6) . . . . ?
C15 C14 C13 O6 -178.3(4) . . . . ?
C15 C14 C13 C18 2.0(6) . . . . ?
C39 C40 C36 C35 -60.0(5) . . . . ?
C39 C40 C36 C37 178.2(3) . . . . ?
C41 C42 C43 O12 1.0(5) . . . . ?
C41 C42 C43 C44 -175.8(3) . . . . ?
C13 C14 C15 C16 -1.0(6) . . . . ?
C13 C18 C17 C16 3.0(6) . . . . ?
C57 C56 C55 C54 -0.1(5) . . . . ?
C55 C56 C57 C58 1.3(5) . . . . ?
C64 C65 C67 C68 171.2(3) . . . . ?
C36 C40 C39 C41 177.0(3) . . . . ?
C36 C40 C39 C38 -60.2(4) . . . . ?
C17 C16 C15 C14 0.9(6) . . . . ?
C70 C68 C67 C65 -64.0(5) . . . . ?
C70 C71 C72 C73 -177.9(5) . . . . ?
C68 C70 C71 C72 -130.6(6) . . . . ?
C27 C26 C24 C23 172.4(3) . . . . ?
C27 C26 C28 C29 -63.4(5) . . . . ?
C12 C4 C5 C6 -63.5(4) . . . . ?
C67 C65 C64 O17 88.8(5) . . . . ?
C67 C65 C64 C62 -87.4(5) . . . . ?
C71 C70 C68 C67 176.6(4) . . . . ?
C71 C70 C68 C69 -63.8(6) . . . . ?
C9 C8 C7 C6 121.9(5) . . . . ?
C28 C26 C24 C23 -66.9(4) . . . . ?
C28 C29 C30 C31 -174.2(5) . . . . ?
C7 C8 C9 C10 179.4(4) . . . . ?
C11 C6 C7 C8 -63.0(5) . . . . ?
C38 C39 C41 O11 -93.6(4) . . . . ?
C38 C39 C41 C42 85.2(4) . . . . ?
C35 C34 C33 C32 179.5(6) . . . . ?
C30 C29 C28 C26 111.0(6) . . . . ?
C37 C36 C35 C34 -66.7(6) . . . . ?
C25 C23 C24 C26 -67.4(4) . . . . ?
C69 C68 C67 C65 174.6(3) . . . . ?
C66 C65 C64 O17 -33.5(7) . . . . ?
C66 C65 C64 C62 150.3(5) . . . . ?
C66 C65 C67 C68 -67.9(5) . . . . ?
C33 C34 C35 C36 121.2(7) . . . . ?

loop_
_smtbx_masks_void_nr
_smtbx_masks_void_average_x
_smtbx_masks_void_average_y
_smtbx_masks_void_average_z
_smtbx_masks_void_volume
_smtbx_masks_void_count_electrons
_smtbx_masks_void_content
1 -0.283 -0.015 0.791 210.4 37.3 ?
2 0.283 0.101 0.209 210.4 37.3 ?
3 0.173 0.425 0.642 9.5 0.0 ?
4 0.827 0.925 0.358 9.5 0.0 ?
